data_7035871
loop_
_publ_author_name
'Canovese, Luciano'
'Visentin, Fabiano'
'Scattolin, Thomas'
'Santo, Claudio'
'Bertolasi, Valerio'

_publ_section_title
;
 The addition of bromine and iodine to palladacyclopentadienyl complexes
 bearing bidentate heteroditopic P-N spectator ligands derived from
 differently substituted quinolinic frames. The unexpected evolution of
 the reaction.
;
_journal_issue 33
_journal_name_full 'Dalton transactions (Cambridge, England : 2003)'
_journal_page_first 15049
_journal_page_last 15058
_journal_paper_doi 10.1039/c5dt01884f
_journal_volume 44
_journal_year 2015
_chemical_formula_moiety 'C33 H28 Br2 N O8 P Pd'
_chemical_formula_sum 'C33 H28 Br2 N O8 P Pd'
_chemical_formula_weight 863.75
_chemical_name_systematic
;
 ?
;
_space_group_IT_number 14
_symmetry_cell_setting monoclinic
_symmetry_space_group_name_Hall '-P 2yn'
_symmetry_space_group_name_H-M 'P 1 21/n 1'
_atom_sites_solution_hydrogens geom
_atom_sites_solution_primary direct
_atom_sites_solution_secondary difmap
_audit_creation_method SHELXL-97
_audit_update_record
;
2015-03-12 deposited with the CCDC.
2015-07-20 downloaded from the CCDC.
;
_cell_angle_alpha 90.00
_cell_angle_beta 96.4251(8)
_cell_angle_gamma 90.00
_cell_formula_units_Z 4
_cell_length_a 13.9247(2)
_cell_length_b 13.3155(2)
_cell_length_c 18.1663(2)
_cell_measurement_reflns_used 39432
_cell_measurement_temperature 295
_cell_measurement_theta_max 30.00
_cell_measurement_theta_min 3.80
_cell_volume 3347.14(8)
_computing_cell_refinement 'Denzo-SMN (Otwinowski & Minor, 1997)'
_computing_data_collection 'COLLECT (Nonius, 1998)'
_computing_data_reduction 'Denzo-SMN (Otwinowski & Minor, 1997)'
_computing_molecular_graphics 'ORTEPIII (Burnett & Johnson, 1996)'
_computing_publication_material 'SHELXL-97 (Sheldrick, 1997), PARST (Nardelli, 1995)'
_computing_structure_refinement 'SHELXL-97 (Sheldrick, 1997)'
_computing_structure_solution 'SIR97 (Altomare et al., 1999)'
_diffrn_ambient_temperature 295
_diffrn_measured_fraction_theta_full 0.994
_diffrn_measured_fraction_theta_max 0.994
_diffrn_measurement_device_type 'Nonius Kappa CCD'
_diffrn_measurement_method '\f scans and \w scans'
_diffrn_radiation_monochromator graphite
_diffrn_radiation_source 'fine-focus sealed tube'
_diffrn_radiation_type MoK\a
_diffrn_radiation_wavelength 0.71073
_diffrn_reflns_av_R_equivalents 0.0746
_diffrn_reflns_av_sigmaI/netI 0.0510
_diffrn_reflns_limit_h_max 19
_diffrn_reflns_limit_h_min -19
_diffrn_reflns_limit_k_max 16
_diffrn_reflns_limit_k_min -18
_diffrn_reflns_limit_l_max 25
_diffrn_reflns_limit_l_min -20
_diffrn_reflns_number 39432
_diffrn_reflns_theta_full 30.01
_diffrn_reflns_theta_max 30.01
_diffrn_reflns_theta_min 3.80
_exptl_absorpt_coefficient_mu 3.041
_exptl_absorpt_correction_T_max 0.743
_exptl_absorpt_correction_T_min 0.584
_exptl_absorpt_correction_type multi-scan
_exptl_absorpt_process_details 'SORTAV(R.H.Blessing, Acta CRyst., 1995, A51, 33)'
_exptl_crystal_colour yellow
_exptl_crystal_density_diffrn 1.714
_exptl_crystal_density_method 'not measured'
_exptl_crystal_description prismatic
_exptl_crystal_F_000 1712
_exptl_crystal_size_max 0.22
_exptl_crystal_size_mid 0.21
_exptl_crystal_size_min 0.10
_refine_diff_density_max 1.612
_refine_diff_density_min -1.255
_refine_diff_density_rms 0.091
_refine_ls_extinction_method none
_refine_ls_goodness_of_fit_ref 1.016
_refine_ls_hydrogen_treatment constr
_refine_ls_matrix_type full
_refine_ls_number_parameters 419
_refine_ls_number_reflns 9725
_refine_ls_number_restraints 0
_refine_ls_restrained_S_all 1.016
_refine_ls_R_factor_all 0.0682
_refine_ls_R_factor_gt 0.0409
_refine_ls_shift/su_max 0.001
_refine_ls_shift/su_mean 0.000
_refine_ls_structure_factor_coef Fsqd
_refine_ls_weighting_details 'calc w=1/[\s^2^(Fo^2^)+(0.0315P)^2^+4.5560P] where P=(Fo^2^+2Fc^2^)/3'
_refine_ls_weighting_scheme calc
_refine_ls_wR_factor_gt 0.0893
_refine_ls_wR_factor_ref 0.1034
_reflns_number_gt 7048
_reflns_number_total 9725
_reflns_threshold_expression I>2sigma(I)
_cod_data_source_file c5dt01884f2.cif
_cod_data_source_block DPPQ-PdBr
_cod_depositor_comments
;
The following automatic conversions were performed:

'_symmetry_cell_setting' value 'Monoclinic' changed to 'monoclinic'
according to
/usr/data/users/saulius/crontab/automatic-downloads/rss-feeds/RSC/lib/dictionaries/cif_core.dic
dictionary named 'cif_core.dic' version 2.4.2 from 2011-04-26.

Automatic conversion script
Id: cif_fix_values 3271 2015-04-21 07:52:19Z andrius 

 Adding full bibliography for 7035871--7035873.cif.
;
_cod_original_sg_symbol_H-M 'P 21/n'
_cod_database_code 7035871

loop_
_symmetry_equiv_pos_as_xyz
'x, y, z'
'-x+1/2, y+1/2, -z+1/2'
'-x, -y, -z'
'x-1/2, -y-1/2, z-1/2'

loop_
_atom_site_label
_atom_site_type_symbol
_atom_site_fract_x
_atom_site_fract_y
_atom_site_fract_z
_atom_site_U_iso_or_equiv
_atom_site_adp_type
_atom_site_occupancy
_atom_site_symmetry_multiplicity
_atom_site_calc_flag
_atom_site_refinement_flags
Pd1 Pd 0.656409(16) 0.233212(18) -0.045421(12) 0.03470(7) Uani 1 1 d .
Br1 Br 0.64650(3) 0.37388(3) 0.04452(2) 0.06337(13) Uani 1 1 d .
N1 N 0.53015(19) 0.2795(2) -0.11518(14) 0.0395(6) Uani 1 1 d .
C1 C 0.4854(3) 0.3652(3) -0.1077(2) 0.0507(8) Uani 1 1 d .
H1 H 0.5107 0.4090 -0.0706 0.061 Uiso 1 1 calc R
C2 C 0.4013(3) 0.3942(3) -0.1531(2) 0.0632(11) Uani 1 1 d .
H2 H 0.3724 0.4557 -0.1455 0.076 Uiso 1 1 calc R
C3 C 0.3629(3) 0.3326(3) -0.2075(2) 0.0542(9) Uani 1 1 d .
H3 H 0.3075 0.3514 -0.2378 0.065 Uiso 1 1 calc R
C4 C 0.4075(2) 0.2391(3) -0.21805(17) 0.0413(7) Uani 1 1 d .
C5 C 0.4926(2) 0.2152(2) -0.17091(16) 0.0352(6) Uani 1 1 d .
C6 C 0.5421(2) 0.1254(2) -0.18245(17) 0.0377(6) Uani 1 1 d .
C7 C 0.5082(3) 0.0623(3) -0.23982(18) 0.0451(7) Uani 1 1 d .
H7 H 0.5416 0.0036 -0.2479 0.054 Uiso 1 1 calc R
C8 C 0.4238(3) 0.0861(3) -0.28589(19) 0.0497(8) Uani 1 1 d .
H8 H 0.4015 0.0430 -0.3243 0.060 Uiso 1 1 calc R
C9 C 0.3745(2) 0.1715(3) -0.27494(18) 0.0444(8) Uani 1 1 d .
H9 H 0.3179 0.1857 -0.3054 0.053 Uiso 1 1 calc R
P1 P 0.65581(6) 0.10409(6) -0.12425(4) 0.03445(17) Uani 1 1 d .
C10 C 0.7425(2) 0.1034(3) -0.19208(17) 0.0391(7) Uani 1 1 d .
C11 C 0.7738(3) 0.1954(3) -0.21554(19) 0.0476(8) Uani 1 1 d .
H11 H 0.7560 0.2542 -0.1930 0.057 Uiso 1 1 calc R
C12 C 0.8320(3) 0.1999(4) -0.2728(2) 0.0603(10) Uani 1 1 d .
H12 H 0.8520 0.2618 -0.2892 0.072 Uiso 1 1 calc R
C13 C 0.8600(3) 0.1133(4) -0.3051(2) 0.0680(12) Uani 1 1 d .
H13 H 0.8997 0.1166 -0.3429 0.082 Uiso 1 1 calc R
C14 C 0.8298(3) 0.0221(4) -0.2821(2) 0.0660(11) Uani 1 1 d .
H14 H 0.8494 -0.0363 -0.3041 0.079 Uiso 1 1 calc R
C15 C 0.7702(3) 0.0162(3) -0.2260(2) 0.0539(9) Uani 1 1 d .
H15 H 0.7487 -0.0460 -0.2112 0.065 Uiso 1 1 calc R
C16 C 0.6498(2) -0.0232(2) -0.08931(17) 0.0397(7) Uani 1 1 d .
C17 C 0.7337(3) -0.0747(3) -0.0641(2) 0.0489(8) Uani 1 1 d .
H17 H 0.7936 -0.0450 -0.0672 0.059 Uiso 1 1 calc R
C18 C 0.7289(4) -0.1696(3) -0.0345(2) 0.0641(11) Uani 1 1 d .
H18 H 0.7856 -0.2033 -0.0175 0.077 Uiso 1 1 calc R
C19 C 0.6414(4) -0.2148(3) -0.0298(2) 0.0695(12) Uani 1 1 d .
H19 H 0.6387 -0.2795 -0.0107 0.083 Uiso 1 1 calc R
C20 C 0.5582(4) -0.1643(4) -0.0534(3) 0.0717(12) Uani 1 1 d .
H20 H 0.4988 -0.1945 -0.0496 0.086 Uiso 1 1 calc R
C21 C 0.5614(3) -0.0686(3) -0.0829(2) 0.0545(9) Uani 1 1 d .
H21 H 0.5042 -0.0348 -0.0984 0.065 Uiso 1 1 calc R
C22 C 0.7711(2) 0.1851(2) 0.02222(15) 0.0349(6) Uani 1 1 d .
C23 C 0.8639(2) 0.2099(2) 0.01926(16) 0.0344(6) Uani 1 1 d .
C24 C 0.8995(2) 0.2659(2) -0.04327(17) 0.0364(6) Uani 1 1 d .
C25 C 0.9617(2) 0.2256(2) -0.08547(17) 0.0393(7) Uani 1 1 d .
C26 C 0.7415(2) 0.1258(3) 0.08554(17) 0.0425(7) Uani 1 1 d .
O1 O 0.7117(2) 0.1595(2) 0.13966(14) 0.0598(7) Uani 1 1 d .
O2 O 0.7495(2) 0.0275(2) 0.07332(14) 0.0644(8) Uani 1 1 d .
C27 C 0.7314(4) -0.0383(4) 0.1337(2) 0.0829(15) Uani 1 1 d .
H27A H 0.7840 -0.0336 0.1725 0.124 Uiso 1 1 calc R
H27B H 0.7256 -0.1062 0.1162 0.124 Uiso 1 1 calc R
H27C H 0.6725 -0.0185 0.1525 0.124 Uiso 1 1 calc R
C28 C 0.8595(3) 0.3695(3) -0.0582(2) 0.0478(8) Uani 1 1 d .
O3 O 0.7954(3) 0.3881(2) -0.10562(19) 0.0871(11) Uani 1 1 d .
O4 O 0.8961(2) 0.43402(19) -0.00808(17) 0.0617(7) Uani 1 1 d .
C29 C 0.8602(4) 0.5357(3) -0.0160(4) 0.0945(18) Uani 1 1 d .
H29A H 0.8651 0.5588 -0.0655 0.142 Uiso 1 1 calc R
H29B H 0.8979 0.5785 0.0186 0.142 Uiso 1 1 calc R
H29C H 0.7938 0.5375 -0.0064 0.142 Uiso 1 1 calc R
C30 C 0.9377(2) 0.1850(3) 0.08290(17) 0.0404(7) Uani 1 1 d .
O5 O 0.92615(19) 0.1254(2) 0.13085(14) 0.0551(6) Uani 1 1 d .
O6 O 1.01787(17) 0.2401(2) 0.08283(13) 0.0504(6) Uani 1 1 d .
C31 C 1.0882(3) 0.2266(4) 0.1464(2) 0.0700(12) Uani 1 1 d .
H31A H 1.0595 0.2429 0.1906 0.105 Uiso 1 1 calc R
H31B H 1.1424 0.2699 0.1423 0.105 Uiso 1 1 calc R
H31C H 1.1094 0.1580 0.1488 0.105 Uiso 1 1 calc R
Br2 Br 1.00244(3) 0.09093(3) -0.07205(2) 0.05343(11) Uani 1 1 d .
C32 C 1.0043(3) 0.2813(3) -0.1453(2) 0.0531(9) Uani 1 1 d .
O7 O 0.9930(3) 0.3705(3) -0.1532(2) 0.0976(13) Uani 1 1 d .
O8 O 1.0505(2) 0.2241(2) -0.18739(17) 0.0716(9) Uani 1 1 d .
C33 C 1.0913(4) 0.2721(5) -0.2484(3) 0.0949(19) Uani 1 1 d .
H33A H 1.0410 0.3054 -0.2797 0.142 Uiso 1 1 calc R
H33B H 1.1212 0.2224 -0.2766 0.142 Uiso 1 1 calc R
H33C H 1.1389 0.3205 -0.2293 0.142 Uiso 1 1 calc R

loop_
_atom_site_aniso_label
_atom_site_aniso_U_11
_atom_site_aniso_U_22
_atom_site_aniso_U_33
_atom_site_aniso_U_23
_atom_site_aniso_U_13
_atom_site_aniso_U_12
Pd1 0.03490(12) 0.03591(13) 0.03343(11) -0.00748(9) 0.00437(8) -0.00078(9)
Br1 0.0659(2) 0.0566(2) 0.0654(2) -0.03102(19) -0.00239(19) 0.00737(19)
N1 0.0412(14) 0.0395(15) 0.0380(13) -0.0057(11) 0.0053(11) 0.0029(11)
C1 0.057(2) 0.045(2) 0.0488(19) -0.0129(15) 0.0018(16) 0.0130(16)
C2 0.073(3) 0.057(2) 0.059(2) -0.0076(19) 0.000(2) 0.029(2)
C3 0.050(2) 0.063(2) 0.0483(19) -0.0013(17) 0.0001(16) 0.0178(18)
C4 0.0404(16) 0.0473(19) 0.0366(15) 0.0024(13) 0.0062(13) 0.0021(14)
C5 0.0366(15) 0.0363(16) 0.0333(14) -0.0010(12) 0.0061(11) -0.0015(12)
C6 0.0379(15) 0.0382(17) 0.0371(15) -0.0024(12) 0.0050(12) -0.0009(13)
C7 0.0500(18) 0.0407(18) 0.0435(17) -0.0080(14) 0.0003(14) -0.0022(15)
C8 0.057(2) 0.049(2) 0.0420(17) -0.0079(15) -0.0041(15) -0.0089(17)
C9 0.0401(16) 0.052(2) 0.0396(16) 0.0027(14) -0.0033(13) -0.0049(15)
P1 0.0350(4) 0.0358(4) 0.0326(4) -0.0046(3) 0.0038(3) 0.0007(3)
C10 0.0359(15) 0.0491(19) 0.0324(14) -0.0068(13) 0.0040(12) -0.0016(13)
C11 0.0480(19) 0.052(2) 0.0430(17) 0.0005(15) 0.0060(14) -0.0012(16)
C12 0.055(2) 0.075(3) 0.052(2) 0.010(2) 0.0106(17) -0.009(2)
C13 0.059(2) 0.101(4) 0.048(2) -0.005(2) 0.0222(19) -0.006(2)
C14 0.061(2) 0.079(3) 0.062(2) -0.025(2) 0.024(2) -0.003(2)
C15 0.056(2) 0.053(2) 0.055(2) -0.0127(17) 0.0193(17) -0.0049(17)
C16 0.0454(17) 0.0386(17) 0.0358(15) -0.0053(12) 0.0079(13) 0.0009(14)
C17 0.054(2) 0.045(2) 0.0483(19) 0.0010(15) 0.0081(16) 0.0068(16)
C18 0.080(3) 0.053(2) 0.060(2) 0.0084(19) 0.012(2) 0.016(2)
C19 0.100(4) 0.050(3) 0.061(2) 0.0123(19) 0.020(2) 0.001(2)
C20 0.080(3) 0.066(3) 0.072(3) 0.007(2) 0.021(2) -0.022(2)
C21 0.049(2) 0.056(2) 0.059(2) 0.0039(18) 0.0083(17) -0.0052(17)
C22 0.0390(15) 0.0374(16) 0.0280(13) -0.0047(11) 0.0028(11) -0.0018(13)
C23 0.0381(15) 0.0328(16) 0.0323(14) -0.0005(11) 0.0040(11) 0.0003(12)
C24 0.0331(14) 0.0365(16) 0.0385(15) 0.0032(12) -0.0010(12) -0.0024(12)
C25 0.0425(16) 0.0375(17) 0.0379(15) 0.0103(13) 0.0042(13) -0.0034(13)
C26 0.0384(16) 0.056(2) 0.0338(15) -0.0021(14) 0.0061(13) -0.0047(15)
O1 0.0615(16) 0.081(2) 0.0404(13) -0.0008(13) 0.0222(12) 0.0109(14)
O2 0.105(2) 0.0497(16) 0.0409(13) 0.0006(11) 0.0207(14) -0.0233(15)
C27 0.123(4) 0.072(3) 0.056(2) 0.021(2) 0.022(3) -0.028(3)
C28 0.054(2) 0.0374(18) 0.0509(19) 0.0063(15) -0.0002(16) 0.0006(15)
O3 0.112(3) 0.0568(19) 0.082(2) 0.0016(16) -0.035(2) 0.0224(18)
O4 0.0613(16) 0.0383(14) 0.0819(19) -0.0083(13) -0.0079(14) -0.0015(12)
C29 0.094(4) 0.035(2) 0.147(5) -0.014(3) -0.017(3) 0.006(2)
C30 0.0422(16) 0.0442(18) 0.0350(15) -0.0013(13) 0.0050(13) 0.0083(14)
O5 0.0585(15) 0.0612(17) 0.0450(13) 0.0177(12) 0.0027(11) 0.0026(13)
O6 0.0386(12) 0.0697(17) 0.0414(12) 0.0026(11) -0.0025(10) -0.0063(11)
C31 0.044(2) 0.111(4) 0.053(2) -0.009(2) -0.0054(17) 0.011(2)
Br2 0.0620(2) 0.0446(2) 0.0571(2) 0.01222(16) 0.02134(17) 0.01230(16)
C32 0.057(2) 0.059(2) 0.0440(18) 0.0128(17) 0.0093(16) -0.0102(18)
O7 0.159(4) 0.056(2) 0.087(2) 0.0233(17) 0.055(3) -0.011(2)
O8 0.0697(18) 0.082(2) 0.0703(18) 0.0271(16) 0.0419(16) 0.0114(16)
C33 0.086(4) 0.133(5) 0.074(3) 0.039(3) 0.047(3) 0.002(3)

loop_
_atom_type_symbol
_atom_type_description
_atom_type_scat_dispersion_real
_atom_type_scat_dispersion_imag
_atom_type_scat_source
Pd Pd -0.9988 1.0072 'International Tables Vol C Tables 4.2.6.8 and 6.1.1.4'
C C 0.0033 0.0016 'International Tables Vol C Tables 4.2.6.8 and 6.1.1.4'
H H 0.0000 0.0000 'International Tables Vol C Tables 4.2.6.8 and 6.1.1.4'
Br Br -0.2901 2.4595 'International Tables Vol C Tables 4.2.6.8 and 6.1.1.4'
N N 0.0061 0.0033 'International Tables Vol C Tables 4.2.6.8 and 6.1.1.4'
O O 0.0106 0.0060 'International Tables Vol C Tables 4.2.6.8 and 6.1.1.4'
P P 0.1023 0.0942 'International Tables Vol C Tables 4.2.6.8 and 6.1.1.4'

loop_
_geom_angle_atom_site_label_1
_geom_angle_atom_site_label_2
_geom_angle_atom_site_label_3
_geom_angle
C22 Pd1 N1 177.35(11)
C22 Pd1 P1 95.31(9)
N1 Pd1 P1 84.15(7)
C22 Pd1 Br1 86.40(8)
N1 Pd1 Br1 94.00(7)
P1 Pd1 Br1 176.28(3)
C1 N1 C5 117.9(3)
C1 N1 Pd1 123.8(2)
C5 N1 Pd1 118.3(2)
N1 C1 C2 123.4(3)
N1 C1 H1 118.3
C2 C1 H1 118.3
C3 C2 C1 119.9(4)
C3 C2 H2 120.0
C1 C2 H2 120.0
C2 C3 C4 119.4(3)
C2 C3 H3 120.3
C4 C3 H3 120.3
C9 C4 C3 123.4(3)
C9 C4 C5 118.8(3)
C3 C4 C5 117.8(3)
N1 C5 C6 118.9(3)
N1 C5 C4 121.7(3)
C6 C5 C4 119.4(3)
C7 C6 C5 119.8(3)
C7 C6 P1 123.0(3)
C5 C6 P1 117.0(2)
C6 C7 C8 120.4(3)
C6 C7 H7 119.8
C8 C7 H7 119.8
C9 C8 C7 120.5(3)
C9 C8 H8 119.7
C7 C8 H8 119.7
C8 C9 C4 121.0(3)
C8 C9 H9 119.5
C4 C9 H9 119.5
C16 P1 C10 107.00(15)
C16 P1 C6 106.05(15)
C10 P1 C6 101.95(14)
C16 P1 Pd1 119.40(10)
C10 P1 Pd1 118.84(11)
C6 P1 Pd1 101.08(10)
C11 C10 C15 119.4(3)
C11 C10 P1 117.4(2)
C15 C10 P1 122.9(3)
C10 C11 C12 119.9(4)
C10 C11 H11 120.0
C12 C11 H11 120.0
C13 C12 C11 120.1(4)
C13 C12 H12 119.9
C11 C12 H12 119.9
C14 C13 C12 120.4(4)
C14 C13 H13 119.8
C12 C13 H13 119.8
C13 C14 C15 120.4(4)
C13 C14 H14 119.8
C15 C14 H14 119.8
C14 C15 C10 119.8(4)
C14 C15 H15 120.1
C10 C15 H15 120.1
C21 C16 C17 118.7(3)
C21 C16 P1 120.8(3)
C17 C16 P1 120.4(3)
C18 C17 C16 120.4(4)
C18 C17 H17 119.8
C16 C17 H17 119.8
C19 C18 C17 120.7(4)
C19 C18 H18 119.7
C17 C18 H18 119.7
C20 C19 C18 119.5(4)
C20 C19 H19 120.3
C18 C19 H19 120.3
C19 C20 C21 120.8(4)
C19 C20 H20 119.6
C21 C20 H20 119.6
C20 C21 C16 120.0(4)
C20 C21 H21 120.0
C16 C21 H21 120.0
C23 C22 C26 120.8(3)
C23 C22 Pd1 127.0(2)
C26 C22 Pd1 111.8(2)
C22 C23 C24 124.0(3)
C22 C23 C30 119.8(3)
C24 C23 C30 116.2(3)
C25 C24 C23 122.1(3)
C25 C24 C28 121.2(3)
C23 C24 C28 116.7(3)
C24 C25 C32 123.8(3)
C24 C25 Br2 120.9(2)
C32 C25 Br2 115.4(3)
O1 C26 O2 123.2(3)
O1 C26 C22 125.9(3)
O2 C26 C22 110.9(3)
C26 O2 C27 116.2(3)
O2 C27 H27A 109.5
O2 C27 H27B 109.5
H27A C27 H27B 109.5
O2 C27 H27C 109.5
H27A C27 H27C 109.5
H27B C27 H27C 109.5
O3 C28 O4 124.4(4)
O3 C28 C24 123.5(3)
O4 C28 C24 111.7(3)
C28 O4 C29 116.2(3)
O4 C29 H29A 109.5
O4 C29 H29B 109.5
H29A C29 H29B 109.5
O4 C29 H29C 109.5
H29A C29 H29C 109.5
H29B C29 H29C 109.5
O5 C30 O6 122.8(3)
O5 C30 C23 124.8(3)
O6 C30 C23 112.3(3)
C30 O6 C31 115.1(3)
O6 C31 H31A 109.5
O6 C31 H31B 109.5
H31A C31 H31B 109.5
O6 C31 H31C 109.5
H31A C31 H31C 109.5
H31B C31 H31C 109.5
O7 C32 O8 125.0(4)
O7 C32 C25 121.4(4)
O8 C32 C25 113.6(3)
C32 O8 C33 117.0(4)
O8 C33 H33A 109.5
O8 C33 H33B 109.5
H33A C33 H33B 109.5
O8 C33 H33C 109.5
H33A C33 H33C 109.5
H33B C33 H33C 109.5

loop_
_geom_bond_atom_site_label_1
_geom_bond_atom_site_label_2
_geom_bond_distance
Pd1 C22 2.008(3)
Pd1 N1 2.139(3)
Pd1 P1 2.2370(8)
Pd1 Br1 2.4995(4)
N1 C1 1.315(4)
N1 C5 1.383(4)
C1 C2 1.408(5)
C1 H1 0.9300
C2 C3 1.348(6)
C2 H2 0.9300
C3 C4 1.414(5)
C3 H3 0.9300
C4 C9 1.409(5)
C4 C5 1.418(4)
C5 C6 1.408(4)
C6 C7 1.380(4)
C6 P1 1.825(3)
C7 C8 1.400(5)
C7 H7 0.9300
C8 C9 1.354(5)
C8 H8 0.9300
C9 H9 0.9300
P1 C16 1.816(3)
P1 C10 1.819(3)
C10 C11 1.384(5)
C10 C15 1.389(5)
C11 C12 1.389(5)
C11 H11 0.9300
C12 C13 1.370(6)
C12 H12 0.9300
C13 C14 1.365(7)
C13 H13 0.9300
C14 C15 1.386(5)
C14 H14 0.9300
C15 H15 0.9300
C16 C21 1.388(5)
C16 C17 1.388(5)
C17 C18 1.378(5)
C17 H17 0.9300
C18 C19 1.370(7)
C18 H18 0.9300
C19 C20 1.367(7)
C19 H19 0.9300
C20 C21 1.384(6)
C20 H20 0.9300
C21 H21 0.9300
C22 C23 1.339(4)
C22 C26 1.492(4)
C23 C24 1.489(4)
C23 C30 1.496(4)
C24 C25 1.332(5)
C24 C28 1.501(5)
C25 C32 1.491(4)
C25 Br2 1.888(3)
C26 O1 1.196(4)
C26 O2 1.334(4)
O2 C27 1.448(5)
C27 H27A 0.9600
C27 H27B 0.9600
C27 H27C 0.9600
C28 O3 1.196(4)
C28 O4 1.312(4)
O4 C29 1.445(5)
C29 H29A 0.9600
C29 H29B 0.9600
C29 H29C 0.9600
C30 O5 1.202(4)
C30 O6 1.336(4)
O6 C31 1.439(4)
C31 H31A 0.9600
C31 H31B 0.9600
C31 H31C 0.9600
C32 O7 1.205(5)
C32 O8 1.300(5)
O8 C33 1.450(5)
C33 H33A 0.9600
C33 H33B 0.9600
C33 H33C 0.9600
